data_2219187
loop_
_publ_author_name
'Abbasi, Alireza'
'Sheikhshoaie, Iran'
'Saghaei, Abbas'
'Monadi, Niaz'

_publ_section_title {2,2'-[(2,2-Dimethylpropane-1,3-diyl)bis(nitrilomethylidyne)]diphenolato}dioxidomolybdenum(VI)
_journal_coeditor_code WM2183
_journal_issue 8
_journal_name_full 'Acta Crystallographica Section E'
_journal_page_first m1036
_journal_paper_doi 10.1107/S160053680802182X
_journal_volume 64
_journal_year 2008
_chemical_formula_iupac '[Mo (C19 H20 N2 O2) O2]'
_chemical_formula_moiety 'C19 H20 Mo N2 O4'
_chemical_formula_sum 'C19 H20 Mo N2 O4'
_chemical_formula_weight 436.31
_chemical_name_systematic
;
{2,2'-[(2,2-Dimethylpropane-1,3-
diyl)bis(nitrilomethylidyne)]diphenolato}dioxidomolybdenum(VI)
;
_space_group_IT_number 2
_symmetry_cell_setting triclinic
_symmetry_space_group_name_Hall '-P 1'
_symmetry_space_group_name_H-M 'P -1'
_atom_sites_solution_hydrogens geom
_atom_sites_solution_primary direct
_atom_sites_solution_secondary difmap
_audit_creation_method SHELXL-97
_cell_angle_alpha 104.6790(17)
_cell_angle_beta 108.1939(17)
_cell_angle_gamma 101.1218(17)
_cell_formula_units_Z 2
_cell_length_a 9.3875(10)
_cell_length_b 9.5597(10)
_cell_length_c 11.0422(11)
_cell_measurement_reflns_used 8420
_cell_measurement_temperature 100(2)
_cell_measurement_theta_max 26.0
_cell_measurement_theta_min 2.5
_cell_volume 869.87(16)
_computing_cell_refinement 'APEX2 (Bruker, 2005)'
_computing_data_collection 'APEX2 (Bruker, 2005)'
_computing_data_reduction 'APEX2 (Bruker, 2005)'
_computing_molecular_graphics 'DIAMOND (Brandenburg, 2001)'
_computing_publication_material 'PLATON (Spek, 2003)'
_computing_structure_refinement 'SHELXL97 (Sheldrick, 2008)'
_computing_structure_solution 'SHELXS97 (Sheldrick, 2008)'
_diffrn_ambient_temperature 100(2)
_diffrn_measured_fraction_theta_full 0.999
_diffrn_measured_fraction_theta_max 0.999
_diffrn_measurement_device_type 'Bruker APEXII CCD'
_diffrn_measurement_method \w
_diffrn_radiation_monochromator graphite
_diffrn_radiation_source 'fine-focus sealed tube'
_diffrn_radiation_type MoK\a
_diffrn_radiation_wavelength 0.71073
_diffrn_reflns_av_R_equivalents 0.0197
_diffrn_reflns_av_sigmaI/netI 0.0245
_diffrn_reflns_limit_h_max 11
_diffrn_reflns_limit_h_min -11
_diffrn_reflns_limit_k_max 11
_diffrn_reflns_limit_k_min -11
_diffrn_reflns_limit_l_max 13
_diffrn_reflns_limit_l_min -13
_diffrn_reflns_number 8420
_diffrn_reflns_theta_full 26.00
_diffrn_reflns_theta_max 26.00
_diffrn_reflns_theta_min 2.06
_diffrn_standards_number 0
_exptl_absorpt_coefficient_mu 0.782
_exptl_absorpt_correction_type none
_exptl_crystal_colour 'light yellow'
_exptl_crystal_density_diffrn 1.666
_exptl_crystal_density_method 'not measured'
_exptl_crystal_description prism
_exptl_crystal_F_000 444
_exptl_crystal_size_max 0.18
_exptl_crystal_size_mid 0.12
_exptl_crystal_size_min 0.06
_refine_diff_density_max 0.422
_refine_diff_density_min -0.529
_refine_ls_extinction_method none
_refine_ls_goodness_of_fit_ref 1.070
_refine_ls_hydrogen_treatment constr
_refine_ls_matrix_type full
_refine_ls_number_parameters 237
_refine_ls_number_reflns 3413
_refine_ls_number_restraints 0
_refine_ls_restrained_S_all 1.070
_refine_ls_R_factor_all 0.0230
_refine_ls_R_factor_gt 0.0207
_refine_ls_shift/su_max 0.001
_refine_ls_shift/su_mean 0.000
_refine_ls_structure_factor_coef Fsqd
_refine_ls_weighting_details 'w=1/[\s^2^(Fo^2^)+(0.0184P)^2^+0.8169P] where P=(Fo^2^+2Fc^2^)/3'
_refine_ls_weighting_scheme calc
_refine_ls_wR_factor_gt 0.0504
_refine_ls_wR_factor_ref 0.0511
_reflns_number_gt 3204
_reflns_number_total 3413
_reflns_threshold_expression I>2\s(I)
_cod_data_source_file wm2183.cif
_cod_data_source_block I
_cod_database_code 2219187
_cod_database_fobs_code 2219187

loop_
_symmetry_equiv_pos_as_xyz
'x, y, z'
'-x, -y, -z'

loop_
_atom_site_type_symbol
_atom_site_label
_atom_site_fract_x
_atom_site_fract_y
_atom_site_fract_z
_atom_site_U_iso_or_equiv
_atom_site_adp_type
_atom_site_calc_flag
_atom_site_refinement_flags
_atom_site_occupancy
Mo Mo1 0.742950(19) 0.625366(18) 0.282813(16) 0.01031(6) Uani d . 1
O O1 0.70502(16) 0.74204(15) 0.19043(14) 0.0161(3) Uani d . 1
O O2 0.84039(16) 0.52119(16) 0.20730(14) 0.0167(3) Uani d . 1
O O3 0.59172(16) 0.68583(15) 0.37734(13) 0.0135(3) Uani d . 1
O O4 0.90918(16) 0.76348(15) 0.44982(13) 0.0146(3) Uani d . 1
N N1 0.75678(18) 0.46531(18) 0.41243(16) 0.0115(3) Uani d . 1
N N2 0.52861(19) 0.44879(18) 0.15515(16) 0.0112(3) Uani d . 1
C C1 0.3927(2) 0.4737(2) 0.11735(19) 0.0127(4) Uani d . 1
H H1 0.3111 0.3981 0.0443 0.015 Uiso calc R 1
C C2 0.7108(2) 0.3002(2) 0.34369(19) 0.0122(4) Uani d . 1
H H2A 0.7190 0.2512 0.4115 0.015 Uiso calc R 1
H H2B 0.7855 0.2782 0.3032 0.015 Uiso calc R 1
C C3 0.8231(2) 0.5116(2) 0.5423(2) 0.0121(4) Uani d . 1
H H3 0.8229 0.4382 0.5838 0.014 Uiso calc R 1
C C4 0.5301(2) 0.2902(2) 0.11404(19) 0.0131(4) Uani d . 1
H H4A 0.6177 0.2836 0.0863 0.016 Uiso calc R 1
H H4B 0.4339 0.2289 0.0375 0.016 Uiso calc R 1
C C5 0.4553(2) 0.7013(2) 0.3131(2) 0.0127(4) Uani d . 1
C C6 0.3575(2) 0.6066(2) 0.1779(2) 0.0132(4) Uani d . 1
C C7 0.2101(2) 0.6264(2) 0.1145(2) 0.0156(4) Uani d . 1
H H7 0.1467 0.5643 0.0262 0.019 Uiso calc R 1
C C8 0.1596(2) 0.7357(2) 0.1811(2) 0.0188(4) Uani d . 1
H H8 0.0631 0.7486 0.1380 0.023 Uiso calc R 1
C C9 0.2546(3) 0.8278(2) 0.3146(2) 0.0189(4) Uani d . 1
H H9 0.2204 0.9020 0.3600 0.023 Uiso calc R 1
C C10 0.3979(2) 0.8102(2) 0.3795(2) 0.0161(4) Uani d . 1
H H10 0.4579 0.8713 0.4688 0.019 Uiso calc R 1
C C11 0.9390(2) 0.7870(2) 0.58181(19) 0.0122(4) Uani d . 1
C C12 0.8984(2) 0.6685(2) 0.62999(19) 0.0120(4) Uani d . 1
C C13 0.9480(2) 0.6997(2) 0.7706(2) 0.0139(4) Uani d . 1
H H13 0.9255 0.6212 0.8035 0.017 Uiso calc R 1
C C14 1.0294(2) 0.8440(2) 0.8609(2) 0.0154(4) Uani d . 1
H H14 1.0595 0.8633 0.9536 0.019 Uiso calc R 1
C C15 1.0658(2) 0.9608(2) 0.8110(2) 0.0156(4) Uani d . 1
H H15 1.1204 1.0585 0.8712 0.019 Uiso calc R 1
C C16 1.0218(2) 0.9330(2) 0.6732(2) 0.0143(4) Uani d . 1
H H16 1.0473 1.0118 0.6414 0.017 Uiso calc R 1
C C17 0.5230(2) 0.0591(2) 0.1785(2) 0.0166(4) Uani d . 1
H H17A 0.5356 0.0183 0.2509 0.025 Uiso calc R 1
H H17B 0.5999 0.0428 0.1404 0.025 Uiso calc R 1
H H17C 0.4197 0.0095 0.1098 0.025 Uiso calc R 1
C C18 0.4199(2) 0.2557(2) 0.2899(2) 0.0156(4) Uani d . 1
H H18A 0.3185 0.2163 0.2174 0.023 Uiso calc R 1
H H18B 0.4408 0.3623 0.3329 0.023 Uiso calc R 1
H H18C 0.4216 0.2051 0.3549 0.023 Uiso calc R 1
C C19 0.5451(2) 0.2294(2) 0.23343(19) 0.0119(4) Uani d . 1

loop_
_atom_site_aniso_label
_atom_site_aniso_U_11
_atom_site_aniso_U_22
_atom_site_aniso_U_33
_atom_site_aniso_U_12
_atom_site_aniso_U_13
_atom_site_aniso_U_23
Mo1 0.01067(9) 0.01016(9) 0.00976(9) 0.00212(6) 0.00322(6) 0.00433(6)
O1 0.0185(7) 0.0120(7) 0.0142(7) 0.0015(6) 0.0028(6) 0.0051(6)
O2 0.0143(7) 0.0182(7) 0.0193(7) 0.0037(6) 0.0090(6) 0.0064(6)
O3 0.0135(7) 0.0145(7) 0.0121(7) 0.0054(6) 0.0038(5) 0.0046(5)
O4 0.0148(7) 0.0147(7) 0.0117(7) 0.0006(6) 0.0026(6) 0.0058(6)
N1 0.0081(8) 0.0116(8) 0.0149(8) 0.0030(6) 0.0043(6) 0.0046(7)
N2 0.0139(8) 0.0106(8) 0.0093(8) 0.0031(6) 0.0052(6) 0.0032(6)
C1 0.0132(10) 0.0134(9) 0.0099(9) 0.0013(8) 0.0031(7) 0.0047(7)
C2 0.0116(9) 0.0116(9) 0.0150(10) 0.0042(8) 0.0053(8) 0.0059(8)
C3 0.0086(9) 0.0135(9) 0.0167(10) 0.0037(7) 0.0048(8) 0.0090(8)
C4 0.0152(10) 0.0106(9) 0.0114(9) 0.0030(8) 0.0045(8) 0.0014(7)
C5 0.0145(10) 0.0123(9) 0.0150(10) 0.0036(8) 0.0069(8) 0.0088(8)
C6 0.0137(10) 0.0142(9) 0.0148(10) 0.0041(8) 0.0070(8) 0.0082(8)
C7 0.0133(10) 0.0184(10) 0.0157(10) 0.0035(8) 0.0047(8) 0.0083(8)
C8 0.0161(10) 0.0238(11) 0.0253(11) 0.0111(9) 0.0100(9) 0.0163(9)
C9 0.0248(12) 0.0181(10) 0.0244(11) 0.0123(9) 0.0156(9) 0.0121(9)
C10 0.0220(11) 0.0143(10) 0.0141(10) 0.0066(8) 0.0084(8) 0.0058(8)
C11 0.0075(9) 0.0169(10) 0.0124(9) 0.0052(8) 0.0023(7) 0.0059(8)
C12 0.0078(9) 0.0142(9) 0.0148(10) 0.0044(7) 0.0041(7) 0.0056(8)
C13 0.0119(10) 0.0173(10) 0.0163(10) 0.0060(8) 0.0068(8) 0.0091(8)
C14 0.0140(10) 0.0207(10) 0.0110(9) 0.0054(8) 0.0045(8) 0.0046(8)
C15 0.0129(10) 0.0139(10) 0.0160(10) 0.0035(8) 0.0032(8) 0.0019(8)
C16 0.0127(10) 0.0131(10) 0.0181(10) 0.0044(8) 0.0043(8) 0.0083(8)
C17 0.0173(10) 0.0122(10) 0.0175(10) 0.0026(8) 0.0047(8) 0.0042(8)
C18 0.0131(10) 0.0190(10) 0.0168(10) 0.0049(8) 0.0067(8) 0.0083(8)
C19 0.0117(9) 0.0098(9) 0.0139(9) 0.0021(7) 0.0054(8) 0.0035(8)

loop_
_atom_type_symbol
_atom_type_description
_atom_type_scat_dispersion_real
_atom_type_scat_dispersion_imag
_atom_type_scat_source
C C 0.0033 0.0016 'International Tables Vol C Tables 4.2.6.8 and 6.1.1.4'
H H 0.0000 0.0000 'International Tables Vol C Tables 4.2.6.8 and 6.1.1.4'
Mo Mo -1.6832 0.6857 'International Tables Vol C Tables 4.2.6.8 and 6.1.1.4'
N N 0.0061 0.0033 'International Tables Vol C Tables 4.2.6.8 and 6.1.1.4'
O O 0.0106 0.0060 'International Tables Vol C Tables 4.2.6.8 and 6.1.1.4'

loop_
_geom_angle_atom_site_label_1
_geom_angle_atom_site_label_2
_geom_angle_atom_site_label_3
_geom_angle
O1 Mo1 O2 103.33(7)
O1 Mo1 O4 101.99(6)
O2 Mo1 O4 102.79(6)
O1 Mo1 O3 90.82(6)
O2 Mo1 O3 161.79(6)
O4 Mo1 O3 85.05(6)
O1 Mo1 N2 93.87(6)
O2 Mo1 N2 88.54(6)
O4 Mo1 N2 157.64(6)
O3 Mo1 N2 79.01(6)
O1 Mo1 N1 170.94(6)
O2 Mo1 N1 84.17(6)
O4 Mo1 N1 80.95(6)
O3 Mo1 N1 80.84(5)
N2 Mo1 N1 81.12(6)
C5 O3 Mo1 123.46(12)
C11 O4 Mo1 134.29(12)
C3 N1 C2 115.90(16)
C3 N1 Mo1 124.12(13)
C2 N1 Mo1 119.23(12)
C1 N2 C4 117.18(16)
C1 N2 Mo1 122.83(13)
C4 N2 Mo1 119.87(12)
N2 C1 C6 125.94(18)
N2 C1 H1 117.0
C6 C1 H1 117.0
N1 C2 C19 115.73(15)
N1 C2 H2A 108.3
C19 C2 H2A 108.3
N1 C2 H2B 108.3
C19 C2 H2B 108.3
H2A C2 H2B 107.4
N1 C3 C12 125.78(17)
N1 C3 H3 117.1
C12 C3 H3 117.1
N2 C4 C19 110.04(15)
N2 C4 H4A 109.7
C19 C4 H4A 109.7
N2 C4 H4B 109.7
C19 C4 H4B 109.7
H4A C4 H4B 108.2
O3 C5 C10 120.15(18)
O3 C5 C6 122.19(18)
C10 C5 C6 117.62(18)
C7 C6 C5 119.77(18)
C7 C6 C1 119.37(18)
C5 C6 C1 119.60(17)
C8 C7 C6 121.04(19)
C8 C7 H7 119.5
C6 C7 H7 119.5
C7 C8 C9 119.36(19)
C7 C8 H8 120.3
C9 C8 H8 120.3
C10 C9 C8 120.94(19)
C10 C9 H9 119.5
C8 C9 H9 119.5
C9 C10 C5 121.24(19)
C9 C10 H10 119.4
C5 C10 H10 119.4
O4 C11 C16 117.93(17)
O4 C11 C12 122.15(17)
C16 C11 C12 119.80(18)
C13 C12 C11 118.62(18)
C13 C12 C3 117.94(17)
C11 C12 C3 123.05(17)
C14 C13 C12 121.52(18)
C14 C13 H13 119.2
C12 C13 H13 119.2
C13 C14 C15 118.99(18)
C13 C14 H14 120.5
C15 C14 H14 120.5
C16 C15 C14 120.85(19)
C16 C15 H15 119.6
C14 C15 H15 119.6
C15 C16 C11 120.17(18)
C15 C16 H16 119.9
C11 C16 H16 119.9
C19 C17 H17A 109.5
C19 C17 H17B 109.5
H17A C17 H17B 109.5
C19 C17 H17C 109.5
H17A C17 H17C 109.5
H17B C17 H17C 109.5
C19 C18 H18A 109.5
C19 C18 H18B 109.5
H18A C18 H18B 109.5
C19 C18 H18C 109.5
H18A C18 H18C 109.5
H18B C18 H18C 109.5
C18 C19 C2 111.61(16)
C18 C19 C17 109.71(16)
C2 C19 C17 106.47(16)
C18 C19 C4 110.70(16)
C2 C19 C4 110.88(15)
C17 C19 C4 107.29(15)

loop_
_geom_bond_atom_site_label_1
_geom_bond_atom_site_label_2
_geom_bond_distance
_geom_bond_publ_flag
Mo1 O1 1.7072(14) yes
Mo1 O2 1.7120(14) yes
Mo1 O4 1.9373(13) yes
Mo1 O3 2.0917(14) yes
Mo1 N2 2.1442(16) yes
Mo1 N1 2.3402(16) yes
O3 C5 1.313(2) ?
O4 C11 1.345(2) ?
N1 C3 1.286(2) ?
N1 C2 1.477(2) ?
N2 C1 1.301(3) ?
N2 C4 1.472(2) ?
C1 C6 1.428(3) ?
C1 H1 0.9300 ?
C2 C19 1.534(3) ?
C2 H2A 0.9700 ?
C2 H2B 0.9700 ?
C3 C12 1.454(3) ?
C3 H3 0.9300 ?
C4 C19 1.549(3) ?
C4 H4A 0.9700 ?
C4 H4B 0.9700 ?
C5 C10 1.410(3) ?
C5 C6 1.425(3) ?
C6 C7 1.415(3) ?
C7 C8 1.370(3) ?
C7 H7 0.9300 ?
C8 C9 1.401(3) ?
C8 H8 0.9300 ?
C9 C10 1.378(3) ?
C9 H9 0.9300 ?
C10 H10 0.9300 ?
C11 C16 1.395(3) ?
C11 C12 1.407(3) ?
C12 C13 1.406(3) ?
C13 C14 1.379(3) ?
C13 H13 0.9300 ?
C14 C15 1.395(3) ?
C14 H14 0.9300 ?
C15 C16 1.385(3) ?
C15 H15 0.9300 ?
C16 H16 0.9300 ?
C17 C19 1.534(3) ?
C17 H17A 0.9600 ?
C17 H17B 0.9600 ?
C17 H17C 0.9600 ?
C18 C19 1.525(3) ?
C18 H18A 0.9600 ?
C18 H18B 0.9600 ?
C18 H18C 0.9600 ?

loop_
_geom_hbond_atom_site_label_D
_geom_hbond_atom_site_label_H
_geom_hbond_atom_site_label_A
_geom_hbond_site_symmetry_A
_geom_hbond_distance_DH
_geom_hbond_distance_HA
_geom_hbond_distance_DA
_geom_hbond_angle_DHA
C4 H4A O2 . 0.97 2.49 2.986(2) 111.5
C1 H1 O1 2_665 0.93 2.54 3.227(2) 131.0
C4 H4B O1 2_665 0.97 2.56 3.294(2) 132.4
C7 H7 O2 2_665 0.93 2.55 3.315(2) 139.9

loop_
_geom_torsion_atom_site_label_1
_geom_torsion_atom_site_label_2
_geom_torsion_atom_site_label_3
_geom_torsion_atom_site_label_4
_geom_torsion
O1 Mo1 O3 C5 41.55(15)
O2 Mo1 O3 C5 -99.9(2)
O4 Mo1 O3 C5 143.51(15)
N2 Mo1 O3 C5 -52.23(14)
N1 Mo1 O3 C5 -134.88(15)
O1 Mo1 O4 C11 135.68(17)
O2 Mo1 O4 C11 -117.46(17)
O3 Mo1 O4 C11 45.89(17)
N2 Mo1 O4 C11 1.4(3)
N1 Mo1 O4 C11 -35.61(17)
O2 Mo1 N1 C3 121.32(16)
O4 Mo1 N1 C3 17.34(15)
O3 Mo1 N1 C3 -69.06(15)
N2 Mo1 N1 C3 -149.25(16)
O2 Mo1 N1 C2 -48.30(13)
O4 Mo1 N1 C2 -152.29(13)
O3 Mo1 N1 C2 121.32(13)
N2 Mo1 N1 C2 41.12(13)
O1 Mo1 N2 C1 -48.07(15)
O2 Mo1 N2 C1 -151.34(15)
O4 Mo1 N2 C1 87.3(2)
O3 Mo1 N2 C1 42.02(15)
N1 Mo1 N2 C1 124.33(15)
O1 Mo1 N2 C4 136.02(13)
O2 Mo1 N2 C4 32.75(14)
O4 Mo1 N2 C4 -88.6(2)
O3 Mo1 N2 C4 -133.89(14)
N1 Mo1 N2 C4 -51.57(13)
C4 N2 C1 C6 159.34(18)
Mo1 N2 C1 C6 -16.7(3)
C3 N1 C2 C19 133.97(18)
Mo1 N1 C2 C19 -55.57(19)
C2 N1 C3 C12 170.57(17)
Mo1 N1 C3 C12 0.6(3)
C1 N2 C4 C19 -100.26(19)
Mo1 N2 C4 C19 75.87(17)
Mo1 O3 C5 C10 -146.68(14)
Mo1 O3 C5 C6 35.9(2)
O3 C5 C6 C7 178.78(17)
C10 C5 C6 C7 1.3(3)
O3 C5 C6 C1 11.6(3)
C10 C5 C6 C1 -165.83(18)
N2 C1 C6 C7 171.47(18)
N2 C1 C6 C5 -21.3(3)
C5 C6 C7 C8 0.1(3)
C1 C6 C7 C8 167.25(19)
C6 C7 C8 C9 -0.8(3)
C7 C8 C9 C10 0.1(3)
C8 C9 C10 C5 1.3(3)
O3 C5 C10 C9 -179.54(18)
C6 C5 C10 C9 -2.0(3)
Mo1 O4 C11 C16 -150.25(15)
Mo1 O4 C11 C12 33.8(3)
O4 C11 C12 C13 173.48(17)
C16 C11 C12 C13 -2.4(3)
O4 C11 C12 C3 0.8(3)
C16 C11 C12 C3 -175.13(18)
N1 C3 C12 C13 172.40(18)
N1 C3 C12 C11 -14.9(3)
C11 C12 C13 C14 2.7(3)
C3 C12 C13 C14 175.75(18)
C12 C13 C14 C15 -1.4(3)
C13 C14 C15 C16 -0.2(3)
C14 C15 C16 C11 0.4(3)
O4 C11 C16 C15 -175.12(17)
C12 C11 C16 C15 1.0(3)
N1 C2 C19 C18 -59.5(2)
N1 C2 C19 C17 -179.21(16)
N1 C2 C19 C4 64.4(2)
N2 C4 C19 C18 52.6(2)
N2 C4 C19 C2 -71.82(19)
N2 C4 C19 C17 172.30(15)
